data_2013459
loop_
_publ_author_name
'\,Coruh, Ufuk'
'Kahveci, Bahittin'
'\,Sa\,smaz, Selami'
'A\~gar, Erbil'
'Youngme Kim'
'Erd\"onmez, Ahmet'

_publ_section_title
;C---H&#x00B7;&#x00B7;&#x00B7;O and C---H&#x00B7;&#x00B7;&#x00B7;\p
 interactions in
 1-acetyl-4-(<i>p</i>-chlorobenzylideneamino)-3-ethyl-4,5-dihydro-1<i>H</i>-1,2,4-triazol-5-one
;
_journal_issue 8
_journal_name_full 'Acta Crystallographica Section C'
_journal_page_first o476
_journal_page_last o478
_journal_paper_doi 10.1107/S010827010301326X
_journal_volume 59
_journal_year 2003
_chemical_formula_iupac 'C13 H13 Cl N4 O2'
_chemical_formula_moiety 'C13 H13 Cl N4 O2'
_chemical_formula_sum 'C13 H13 Cl N4 O2'
_chemical_formula_weight 292.72
_chemical_name_systematic
;
?
;
_space_group_IT_number 2
_symmetry_cell_setting triclinic
_symmetry_space_group_name_Hall '-P 1'
_symmetry_space_group_name_H-M 'P -1'
_atom_sites_solution_hydrogens geom
_atom_sites_solution_primary direct
_atom_sites_solution_secondary difmap
_cell_angle_alpha 76.011(10)
_cell_angle_beta 84.03(2)
_cell_angle_gamma 78.26(2)
_cell_formula_units_Z 2
_cell_length_a 6.341(2)
_cell_length_b 8.6092(10)
_cell_length_c 13.083(2)
_cell_measurement_reflns_used 2907
_cell_measurement_temperature 293(2)
_cell_measurement_theta_max 26.0
_cell_measurement_theta_min 2.5
_cell_volume 677.4(3)
_computing_cell_refinement 'CAD-4-PC Software (Enraf-Nonius, 1992)'
_computing_data_collection 'CAD-4-PC Software (Enraf-Nonius, 1992)'
_computing_data_reduction 'XCAD-4 (Harms, 1997)'
_computing_molecular_graphics 'Ortep-3 for Windows (Farrugia, 1997)'
_computing_publication_material 'PLATON (Spek, 1990)'
_computing_structure_refinement 'SHELXL97 (Sheldrick, 1997)'
_computing_structure_solution 'SHELXS97 (Sheldrick, 1990)'
_diffrn_ambient_temperature 293(2)
_diffrn_measured_fraction_theta_full 1.000
_diffrn_measured_fraction_theta_max 1.000
_diffrn_measurement_device_type 'Enraf-Nonius CAD-4 Mach-3 diffractometer'
_diffrn_measurement_method 2\q-\w
_diffrn_radiation_monochromator graphite
_diffrn_radiation_source 'fine-focus sealed tube'
_diffrn_radiation_type MoK\a
_diffrn_radiation_wavelength 0.71073
_diffrn_reflns_av_R_equivalents 0.0172
_diffrn_reflns_av_sigmaI/netI 0.0413
_diffrn_reflns_limit_h_max 7
_diffrn_reflns_limit_h_min 0
_diffrn_reflns_limit_k_max 10
_diffrn_reflns_limit_k_min -10
_diffrn_reflns_limit_l_max 16
_diffrn_reflns_limit_l_min -16
_diffrn_reflns_number 2907
_diffrn_reflns_theta_full 25.97
_diffrn_reflns_theta_max 25.97
_diffrn_reflns_theta_min 2.48
_diffrn_standards_decay_% negligible
_diffrn_standards_interval_time 60
_diffrn_standards_number 3
_exptl_absorpt_coefficient_mu 0.289
_exptl_absorpt_correction_type none
_exptl_crystal_colour colourless
_exptl_crystal_density_diffrn 1.435
_exptl_crystal_density_method 'Not Measured'
_exptl_crystal_description Prism
_exptl_crystal_F_000 304
_exptl_crystal_size_max 0.35
_exptl_crystal_size_mid 0.2
_exptl_crystal_size_min 0.1
_refine_diff_density_max 0.403
_refine_diff_density_min -0.326
_refine_ls_extinction_method ' none '
_refine_ls_goodness_of_fit_ref 1.043
_refine_ls_hydrogen_treatment constr
_refine_ls_matrix_type full
_refine_ls_number_parameters 181
_refine_ls_number_reflns 2654
_refine_ls_number_restraints 0
_refine_ls_restrained_S_all 1.043
_refine_ls_R_factor_all 0.0905
_refine_ls_R_factor_gt 0.0487
_refine_ls_shift/su_max <0.001
_refine_ls_shift/su_mean 0.000
_refine_ls_structure_factor_coef Fsqd
_refine_ls_weighting_details 'calc w=1/[\s^2^(Fo^2^)+(0.0885P)^2^+0.0264P] where P=(Fo^2^+2Fc^2^)/3'
_refine_ls_weighting_scheme calc
_refine_ls_wR_factor_gt 0.1332
_refine_ls_wR_factor_ref 0.1442
_reflns_number_gt 1818
_reflns_number_total 2654
_reflns_threshold_expression I>2\s(I)
_cod_data_source_file gg1165.cif
_cod_data_source_block I
_cod_depositor_comments
;
The following automatic conversions were performed:
'_symmetry_cell_setting' value 'Triclinic' changed to 'triclinic'
according to '/home/saulius/struct/CIF-dictionaries/cif_core.dic'
dictionary named 'cif_core.dic' version 2.4.1 from 2010-06-29.

Automatic conversion script
Id: cif_fix_enum 1527 2010-12-29 10:47:43Z saulius 

The following automatic conversions were performed:

'_symmetry_cell_setting' value 'Triclinic' changed to 'triclinic'
according to /home/saulius/struct/CIF-dictionaries/cif_core.dic
dictionary named 'cif_core.dic' version 2.4.1 from
2010-06-29.

'_atom_sites_solution_hydrogens' value ' geom ' changed
to 'geom' according to
/home/saulius/struct/CIF-dictionaries/cif_core.dic dictionary named
'cif_core.dic' version 2.4.1 from
2010-06-29.

'_atom_sites_solution_primary' value ' direct ' changed
to 'direct' according to
/home/saulius/struct/CIF-dictionaries/cif_core.dic dictionary named
'cif_core.dic' version 2.4.1 from
2010-06-29.

'_atom_sites_solution_secondary' value ' difmap '
changed to 'difmap' according to
/home/saulius/struct/CIF-dictionaries/cif_core.dic dictionary named
'cif_core.dic' version 2.4.1 from
2010-06-29.

'_exptl_absorpt_correction_type' value ' none ' changed
to 'none' according to
/home/saulius/struct/CIF-dictionaries/cif_core.dic dictionary named
'cif_core.dic' version 2.4.1 from
2010-06-29.

'_refine_ls_weighting_scheme' value ' calc ' changed to
'calc' according to
/home/saulius/struct/CIF-dictionaries/cif_core.dic dictionary named
'cif_core.dic' version 2.4.1 from 2010-06-29.

Automatic conversion script
Id: cif_fix_values 1715 2011-07-08 13:25:40Z adriana 
;
_cod_database_code 2013459
_cod_database_fobs_code 2013459

loop_
_symmetry_equiv_pos_as_xyz
x,y,z
-x,-y,-z

loop_
_atom_site_aniso_label
_atom_site_aniso_U_11
_atom_site_aniso_U_22
_atom_site_aniso_U_33
_atom_site_aniso_U_12
_atom_site_aniso_U_13
_atom_site_aniso_U_23
Cl 0.0485(4) 0.0585(4) 0.0657(5) 0.0076(3) -0.0025(3) -0.0238(3)
O1 0.0395(10) 0.0591(11) 0.0451(10) -0.0013(8) -0.0154(8) -0.0187(8)
O2 0.0545(12) 0.0733(13) 0.0499(11) 0.0048(10) -0.0170(9) -0.0330(10)
N1 0.0299(10) 0.0465(11) 0.0433(11) -0.0006(9) -0.0049(9) -0.0148(9)
N2 0.0300(10) 0.0435(10) 0.0375(11) -0.0002(8) -0.0059(8) -0.0125(8)
N3 0.0374(11) 0.0478(11) 0.0321(10) 0.0008(9) -0.0088(8) -0.0122(9)
N4 0.0338(10) 0.0459(11) 0.0356(10) 0.0017(9) -0.0100(8) -0.0148(9)
C1 0.0407(14) 0.0580(16) 0.0467(14) 0.0016(12) -0.0172(11) -0.0184(12)
C2 0.0514(16) 0.0549(15) 0.0476(15) -0.0017(12) -0.0137(12) -0.0213(12)
C3 0.0379(13) 0.0397(12) 0.0465(14) -0.0014(10) -0.0033(11) -0.0119(11)
C4 0.0337(13) 0.0507(14) 0.0450(14) 0.0044(11) -0.0118(11) -0.0135(12)
C5 0.0383(14) 0.0506(14) 0.0388(13) -0.0028(11) -0.0096(10) -0.0143(11)
C6 0.0324(12) 0.0418(13) 0.0419(13) -0.0029(10) -0.0063(10) -0.0081(10)
C7 0.0362(13) 0.0469(14) 0.0406(13) -0.0049(11) -0.0052(10) -0.0124(11)
C8 0.0338(12) 0.0402(12) 0.0365(12) -0.0059(10) -0.0048(10) -0.0099(10)
C9 0.0343(12) 0.0413(12) 0.0349(12) -0.0031(10) -0.0075(10) -0.0088(10)
C10 0.0406(14) 0.0578(16) 0.0361(13) 0.0015(12) -0.0058(10) -0.0155(11)
C11 0.0595(19) 0.081(2) 0.0423(15) 0.0104(16) -0.0196(13) -0.0166(14)
C12 0.0408(13) 0.0411(13) 0.0404(13) -0.0045(10) -0.0041(11) -0.0139(10)
C13 0.0390(14) 0.0641(17) 0.0543(16) 0.0013(12) -0.0059(12) -0.0293(13)

loop_
_atom_site_label
_atom_site_fract_x
_atom_site_fract_y
_atom_site_fract_z
_atom_site_U_iso_or_equiv
_atom_site_thermal_displace_type
_atom_site_calc_flag
_atom_site_refinement_flags
_atom_site_occupancy
_atom_site_type_symbol
Cl 1.21109(12) -0.05154(9) 0.15778(6) 0.0585(3) Uani . . 1.000 Cl
O1 0.2035(3) 0.5872(2) 0.44737(13) 0.0469(6) Uani . . 1.000 O
O2 -0.1737(3) 0.7977(2) 0.51220(15) 0.0573(7) Uani . . 1.000 O
N1 0.2998(3) 0.4523(2) 0.24829(15) 0.0398(6) Uani . . 1.000 N
N2 0.1257(3) 0.5546(2) 0.28332(15) 0.0371(6) Uani . . 1.000 N
N3 -0.2004(3) 0.7048(2) 0.26735(15) 0.0393(6) Uani . . 1.000 N
N4 -0.1188(3) 0.7043(2) 0.36233(15) 0.0382(6) Uani . . 1.000 N
C1 0.6380(4) 0.2315(3) 0.1768(2) 0.0478(8) Uani . . 1.000 C
C2 0.8093(4) 0.1283(3) 0.1429(2) 0.0500(9) Uani . . 1.000 C
C3 0.9915(4) 0.0787(3) 0.2006(2) 0.0418(8) Uani . . 1.000 C
C4 1.0016(4) 0.1304(3) 0.29073(19) 0.0437(8) Uani . . 1.000 C
C5 0.8270(4) 0.2354(3) 0.32398(19) 0.0421(8) Uani . . 1.000 C
C6 0.6436(4) 0.2878(3) 0.26733(19) 0.0392(7) Uani . . 1.000 C
C7 0.4630(4) 0.3987(3) 0.30422(19) 0.0410(8) Uani . . 1.000 C
C8 0.0873(4) 0.6115(3) 0.37559(18) 0.0366(7) Uani . . 1.000 C
C9 -0.0511(4) 0.6154(3) 0.22281(18) 0.0370(7) Uani . . 1.000 C
C10 -0.0586(4) 0.5838(3) 0.11698(19) 0.0453(8) Uani . . 1.000 C
C11 -0.2677(5) 0.6696(4) 0.0660(2) 0.0627(10) Uani . . 1.000 C
C12 -0.2450(4) 0.7888(3) 0.43333(19) 0.0403(8) Uani . . 1.000 C
C13 -0.4678(4) 0.8631(3) 0.4014(2) 0.0510(9) Uani . . 1.000 C
H1 0.51480 0.26491 0.13844 0.0574 Uiso . . 1.000 H
H2 0.80354 0.09190 0.08209 0.0600 Uiso . . 1.000 H
H4 1.12449 0.09521 0.32925 0.0525 Uiso . . 1.000 H
H5 0.83321 0.27110 0.38506 0.0505 Uiso . . 1.000 H
H7 0.46681 0.42964 0.36726 0.0492 Uiso . . 1.000 H
H10A -0.04288 0.46751 0.12329 0.0543 Uiso . . 1.000 H
H10B 0.06162 0.62055 0.07206 0.0543 Uiso . . 1.000 H
H11A -0.26588 0.64655 -0.00236 0.0940 Uiso . . 1.000 H
H11B -0.28275 0.78499 0.05859 0.0940 Uiso . . 1.000 H
H11C -0.38687 0.63173 0.10936 0.0940 Uiso . . 1.000 H
H13A -0.48826 0.83949 0.33542 0.0766 Uiso . . 1.000 H
H13B -0.48967 0.97889 0.39367 0.0766 Uiso . . 1.000 H
H13C -0.56953 0.81884 0.45442 0.0766 Uiso . . 1.000 H

loop_
_atom_type_symbol
_atom_type_description
_atom_type_scat_dispersion_real
_atom_type_scat_dispersion_imag
_atom_type_scat_source
O O 0.0106 0.0060 'International Tables Vol C Tables 4.2.6.8 and 6.1.1.4'
N N 0.0061 0.0033 'International Tables Vol C Tables 4.2.6.8 and 6.1.1.4'
Cl Cl 0.1484 0.1585 'International Tables Vol C Tables 4.2.6.8 and 6.1.1.4'
H H 0.0000 0.0000 'International Tables Vol C Tables 4.2.6.8 and 6.1.1.4'
C C 0.0033 0.0016 'International Tables Vol C Tables 4.2.6.8 and 6.1.1.4'

loop_
_geom_angle_atom_site_label_1
_geom_angle_atom_site_label_2
_geom_angle_atom_site_label_3
_geom_angle
_geom_angle_publ_flag
N2 N1 C7 119.2(2) yes
N1 N2 C8 131.2(2) yes
N1 N2 C9 119.79(19) yes
C8 N2 C9 109.04(19) yes
N4 N3 C9 104.71(19) yes
N3 N4 C8 112.72(18) yes
N3 N4 C12 120.04(19) yes
C8 N4 C12 127.2(2) yes
C2 C1 C6 121.5(2) no
C1 C2 C3 118.9(2) no
Cl C3 C2 119.3(2) yes
Cl C3 C4 119.5(2) yes
C2 C3 C4 121.2(2) no
C3 C4 C5 119.3(2) no
C4 C5 C6 120.7(2) no
C1 C6 C5 118.5(2) no
C1 C6 C7 122.2(2) no
C5 C6 C7 119.3(2) no
N1 C7 C6 118.5(2) yes
O1 C8 N2 129.0(2) yes
O1 C8 N4 129.6(2) yes
N2 C8 N4 101.44(19) yes
N2 C9 N3 112.1(2) yes
N2 C9 C10 122.8(2) yes
N3 C9 C10 125.1(2) yes
C9 C10 C11 112.1(2) no
O2 C12 N4 121.0(2) yes
O2 C12 C13 124.5(2) yes
N4 C12 C13 114.5(2) yes
C2 C1 H1 119.25 no
C6 C1 H1 119.27 no
C1 C2 H2 120.57 no
C3 C2 H2 120.54 no
C3 C4 H4 120.33 no
C5 C4 H4 120.36 no
C4 C5 H5 119.65 no
C6 C5 H5 119.67 no
N1 C7 H7 120.76 no
C6 C7 H7 120.73 no
C9 C10 H10A 109.20 no
C9 C10 H10B 109.17 no
C11 C10 H10A 109.23 no
C11 C10 H10B 109.20 no
H10A C10 H10B 107.90 no
C10 C11 H11A 109.46 no
C10 C11 H11B 109.48 no
C10 C11 H11C 109.49 no
H11A C11 H11B 109.43 no
H11A C11 H11C 109.49 no
H11B C11 H11C 109.48 no
C12 C13 H13A 109.45 no
C12 C13 H13B 109.50 no
C12 C13 H13C 109.47 no
H13A C13 H13B 109.47 no
H13A C13 H13C 109.45 no
H13B C13 H13C 109.49 no

loop_
_geom_bond_atom_site_label_1
_geom_bond_atom_site_label_2
_geom_bond_site_symmetry_1
_geom_bond_site_symmetry_2
_geom_bond_distance
_geom_bond_publ_flag
Cl C3 . . 1.737(3) yes
O1 C8 . . 1.206(3) yes
O2 C12 . . 1.193(3) yes
N1 N2 . . 1.378(3) yes
N1 C7 . . 1.272(3) yes
N2 C8 . . 1.390(3) yes
N2 C9 . . 1.379(3) yes
N3 N4 . . 1.394(3) yes
N3 C9 . . 1.278(3) yes
N4 C8 . . 1.390(3) yes
N4 C12 . . 1.403(3) yes
C1 C2 . . 1.365(4) no
C1 C6 . . 1.390(4) no
C2 C3 . . 1.383(4) no
C3 C4 . . 1.369(4) no
C4 C5 . . 1.384(4) no
C5 C6 . . 1.382(4) no
C6 C7 . . 1.456(4) no
C9 C10 . . 1.481(3) no
C10 C11 . . 1.515(4) no
C12 C13 . . 1.485(4) no
C1 H1 . . 0.9302 no
C2 H2 . . 0.9294 no
C4 H4 . . 0.9299 no
C5 H5 . . 0.9299 no
C7 H7 . . 0.9299 no
C10 H10A . . 0.9697 no
C10 H10B . . 0.9704 no
C11 H11A . . 0.9603 no
C11 H11B . . 0.9603 no
C11 H11C . . 0.9596 no
C13 H13A . . 0.9603 no
C13 H13B . . 0.9597 no
C13 H13C . . 0.9600 no

loop_
_geom_contact_atom_site_label_1
_geom_contact_atom_site_label_2
_geom_contact_distance
_geom_contact_site_symmetry_2
_geom_contact_publ_flag
Cl C9 3.489(3) 1_645 no
Cl H13A 3.0092 1_745 no
O1 O2 2.878(3) . no
O1 N1 3.058(3) . no
O1 C7 2.931(3) . no
O1 C13 3.378(3) 1_655 no
O1 C8 3.189(3) 2_566 no
O1 C12 3.206(3) 2_566 no
O1 N4 3.168(3) 2_566 no
O2 C4 3.139(3) 2_666 no
O2 C5 3.152(3) 2_666 no
O2 O1 2.878(3) . no
O2 C7 3.221(3) 2_566 no
O1 H5 2.7240 2_666 no
O1 H7 2.2645 . no
O1 H13C 2.7095 1_655 no
O2 H4 2.5350 2_666 no
O2 H5 2.5529 2_666 no
N1 O1 3.058(3) . no
N4 O1 3.168(3) 2_566 no
N1 H10A 2.8166 . no
N1 H10B 2.8133 . no
N1 H1 2.5189 . no
N3 H11C 2.7397 . no
N3 H13A 2.1839 . no
N3 H11B 2.7289 . no
C4 O2 3.139(3) 2_666 no
C5 C9 3.431(4) 1_655 no
C5 O2 3.152(3) 2_666 no
C6 C10 3.562(4) 1_655 no
C7 O2 3.221(3) 2_566 no
C7 O1 2.931(3) . no
C8 C8 3.550(4) 2_566 no
C8 O1 3.189(3) 2_566 no
C9 Cl 3.489(3) 1_465 no
C9 C5 3.431(4) 1_455 no
C10 C6 3.562(4) 1_455 no
C12 O1 3.206(3) 2_566 no
C13 O1 3.378(3) 1_455 no
C1 H10A 3.0666 1_655 no
C5 H10A 3.0416 1_655 no
C6 H13B 3.0030 1_645 no
C6 H10A 2.9933 1_655 no
C7 H11C 3.0381 1_655 no
C8 H7 2.5979 . no
C10 H11A 3.0904 2_565 no
C13 H4 3.0102 1_365 no
H1 N1 2.5189 . no
H1 H11A 2.3834 2_565 no
H4 C13 3.0102 1_745 no
H4 H13B 2.5929 1_745 no
H4 O2 2.5350 2_666 no
H5 H7 2.4461 . no
H5 O1 2.7240 2_666 no
H5 O2 2.5529 2_666 no
H7 O1 2.2645 . no
H7 C8 2.5979 . no
H7 H5 2.4461 . no
H10A N1 2.8166 . no
H10A C1 3.0666 1_455 no
H10A C5 3.0416 1_455 no
H10A C6 2.9933 1_455 no
H10A H11A 2.5739 2_565 no
H10B N1 2.8133 . no
H11A C10 3.0904 2_565 no
H11A H1 2.3834 2_565 no
H11A H10A 2.5739 2_565 no
H11B N3 2.7289 . no
H11C N3 2.7397 . no
H11C C7 3.0381 1_455 no
H13A Cl 3.0092 1_365 no
H13A N3 2.1839 . no
H13B C6 3.0030 1_465 no
H13B H4 2.5929 1_365 no
H13C O1 2.7095 1_455 no

loop_
_geom_hbond_atom_site_label_D
_geom_hbond_atom_site_label_H
_geom_hbond_atom_site_label_A
_geom_hbond_site_symmetry_A
_geom_hbond_distance_DH
_geom_hbond_distance_HA
_geom_hbond_distance_DA
_geom_hbond_angle_DHA
_geom_hbond_publ_flag
C4 H4 O2 2_666 0.93 2.54 3.139(3) 123 yes
C5 H5 O2 2_666 0.93 2.55 3.152(3) 123 yes
C7 H7 O1 . 0.93 2.26 2.931(3) 128 yes
C13 H13A N3 . 0.96 2.18 2.721(3) 114 yes

loop_
_geom_torsion_atom_site_label_1
_geom_torsion_atom_site_label_2
_geom_torsion_atom_site_label_3
_geom_torsion_atom_site_label_4
_geom_torsion
_geom_torsion_publ_flag
C7 N1 N2 C8 -2.2(4) no
C7 N1 N2 C9 179.1(2) no
N2 N1 C7 C6 178.6(2) no
N1 N2 C8 O1 2.3(4) no
N1 N2 C8 N4 -178.2(2) no
C9 N2 C8 O1 -179.0(3) no
C9 N2 C8 N4 0.5(2) no
N1 N2 C9 N3 178.39(19) no
N1 N2 C9 C10 -3.8(3) no
C8 N2 C9 N3 -0.5(3) no
C8 N2 C9 C10 177.2(2) no
C9 N3 N4 C8 0.1(3) no
C9 N3 N4 C12 -178.5(2) no
N4 N3 C9 N2 0.3(3) no
N4 N3 C9 C10 -177.4(2) no
N3 N4 C8 O1 179.1(2) no
N3 N4 C8 N2 -0.4(2) no
C12 N4 C8 O1 -2.4(4) no
C12 N4 C8 N2 178.1(2) no
N3 N4 C12 O2 -175.6(2) no
N3 N4 C12 C13 4.4(3) no
C8 N4 C12 O2 6.0(4) no
C8 N4 C12 C13 -174.0(2) no
C2 C1 C6 C5 -0.8(4) no
C2 C1 C6 C7 179.6(2) no
C6 C1 C2 C3 0.3(4) no
C1 C2 C3 Cl -179.6(2) no
C1 C2 C3 C4 0.4(4) no
Cl C3 C4 C5 179.4(2) no
C2 C3 C4 C5 -0.6(4) no
C3 C4 C5 C6 0.1(4) no
C4 C5 C6 C7 -179.8(2) no
C4 C5 C6 C1 0.5(4) no
C1 C6 C7 N1 -3.9(4) no
C5 C6 C7 N1 176.5(2) no
N2 C9 C10 C11 -177.9(2) no
N3 C9 C10 C11 -0.4(4) no

loop_
_cod_related_entry_id
_cod_related_entry_database
_cod_related_entry_code
1 ChemSpider 30652368
